data_4349781
loop_
_publ_author_name
'Guo, Fengjiao'
'Hu, Cong'
'Wang, Ying'
'Han, Jian'
'Yang, Zhihua'
'Pan, Shilie'

_publ_section_title
;
 Insights of BO3--PO4 replacement for the design and synthesis of a new
 borate--phosphate with unique 1\\infty [Zn4BO11] chains and two new
 phosphates
;
_journal_issue 2
_journal_name_full 'Inorganic Chemistry Frontiers'
_journal_page_first 327
_journal_paper_doi 10.1039/C7QI00548B
_journal_volume 5
_journal_year 2018
_chemical_formula_sum 'O12 P3 Rb Zn4'
_chemical_formula_weight 631.86
_space_group_IT_number 61
_space_group_name_Hall '-P 2ac 2ab'
_space_group_name_H-M_alt 'P b c a'
_symmetry_cell_setting orthorhombic
_symmetry_space_group_name_H-M 'P b c a'
_atom_sites_solution_primary direct
_atom_sites_solution_secondary difmap
_audit_creation_method SHELXL-97
_audit_update_record
;
2017-09-06 deposited with the CCDC.
2017-11-22 downloaded from the CCDC.
;
_cell_angle_alpha 90.00
_cell_angle_beta 90.00
_cell_angle_gamma 90.00
_cell_formula_units_Z 8
_cell_length_a 14.00(3)
_cell_length_b 9.827(18)
_cell_length_c 16.04(3)
_cell_measurement_reflns_used 1282
_cell_measurement_temperature 296(2)
_cell_measurement_theta_max 25.72
_cell_measurement_theta_min 2.91
_cell_volume 2207(7)
_computing_cell_refinement 'Bruker SMART'
_computing_data_collection 'Bruker SMART'
_computing_data_reduction 'Bruker SAINT'
_computing_molecular_graphics 'Bruker SHELXTL'
_computing_publication_material 'Bruker SHELXTL'
_computing_structure_refinement 'SHELXL-97 (Sheldrick, 1997)'
_computing_structure_solution 'SHELXS-97 (Sheldrick, 1990)'
_diffrn_ambient_temperature 296(2)
_diffrn_measured_fraction_theta_full 0.992
_diffrn_measured_fraction_theta_max 0.992
_diffrn_measurement_device_type 'CCD area detector'
_diffrn_measurement_method 'phi and omega scans'
_diffrn_radiation_monochromator graphite
_diffrn_radiation_source 'fine-focus sealed tube'
_diffrn_radiation_type MoK\a
_diffrn_radiation_wavelength 0.71073
_diffrn_reflns_av_R_equivalents 0.0844
_diffrn_reflns_av_sigmaI/netI 0.0988
_diffrn_reflns_limit_h_max 18
_diffrn_reflns_limit_h_min -15
_diffrn_reflns_limit_k_max 12
_diffrn_reflns_limit_k_min -11
_diffrn_reflns_limit_l_max 21
_diffrn_reflns_limit_l_min -21
_diffrn_reflns_number 13067
_diffrn_reflns_theta_full 28.18
_diffrn_reflns_theta_max 28.18
_diffrn_reflns_theta_min 2.54
_exptl_absorpt_coefficient_mu 13.469
_exptl_absorpt_correction_T_max 0.6582
_exptl_absorpt_correction_T_min 0.5316
_exptl_absorpt_correction_type numerical
_exptl_absorpt_process_details Face-indexed
_exptl_crystal_colour colorless
_exptl_crystal_density_diffrn 3.803
_exptl_crystal_density_method 'not measured'
_exptl_crystal_description block
_exptl_crystal_F_000 2384
_exptl_crystal_size_max 0.195
_exptl_crystal_size_mid 0.090
_exptl_crystal_size_min 0.089
_refine_diff_density_max 1.928
_refine_diff_density_min -1.228
_refine_diff_density_rms 0.268
_refine_ls_extinction_coef 0.00069(13)
_refine_ls_extinction_expression Fc^*^=kFc[1+0.001xFc^2^\l^3^/sin(2\q)]^-1/4^
_refine_ls_extinction_method SHELXL
_refine_ls_goodness_of_fit_ref 1.070
_refine_ls_matrix_type full
_refine_ls_number_parameters 182
_refine_ls_number_reflns 2691
_refine_ls_number_restraints 0
_refine_ls_restrained_S_all 1.070
_refine_ls_R_factor_all 0.0791
_refine_ls_R_factor_gt 0.0494
_refine_ls_shift/su_max 0.001
_refine_ls_shift/su_mean 0.000
_refine_ls_structure_factor_coef Fsqd
_refine_ls_weighting_details 'calc w=1/[\s^2^(Fo^2^)+(0.0000P)^2^+3.5226P] where P=(Fo^2^+2Fc^2^)/3'
_refine_ls_weighting_scheme calc
_refine_ls_wR_factor_gt 0.1101
_refine_ls_wR_factor_ref 0.1268
_reflns_number_gt 1861
_reflns_number_total 2691
_reflns_threshold_expression >2sigma(I)
_cod_data_source_file c7qi00548b2.cif
_cod_data_source_block aaa
_cod_depositor_comments
;
The following automatic conversions were performed:

data item '_symmetry_cell_setting' value 'Orthorhombic' was changed
to 'orthorhombic' in accordance with the
/home/saulius/struct/COD-crude-data/automatic-downloads/DataCite-retrospective/RSC/depositions/lib/dictionaries/cif_core.dic
dictionary named 'cif_core.dic' version 2.4.2 last updated on
2011-04-26.

Automatic conversion script
Id: cif_fix_values 6909 2019-04-08 15:41:33Z antanas 
;
_cod_original_sg_symbol_H-M 'Pbca '
_cod_database_code 4349781

loop_
_symmetry_equiv_pos_as_xyz
'x, y, z'
'-x+1/2, -y, z+1/2'
'-x, y+1/2, -z+1/2'
'x+1/2, -y+1/2, -z'
'-x, -y, -z'
'x-1/2, y, -z-1/2'
'x, -y-1/2, z-1/2'
'-x-1/2, y-1/2, z'

loop_
_atom_site_label
_atom_site_type_symbol
_atom_site_fract_x
_atom_site_fract_y
_atom_site_fract_z
_atom_site_U_iso_or_equiv
_atom_site_adp_type
_atom_site_occupancy
_atom_site_symmetry_multiplicity
_atom_site_calc_flag
Zn1 Zn 0.85462(6) 0.12896(9) 0.72477(6) 0.0180(2) Uani 1 1 d
Zn2 Zn 1.04519(6) -0.14698(9) 0.91230(5) 0.0175(2) Uani 1 1 d
Zn3 Zn 0.63304(6) 0.11806(8) 0.69405(5) 0.0151(2) Uani 1 1 d
Zn4 Zn 1.06666(6) 0.13960(9) 0.44438(6) 0.0183(2) Uani 1 1 d
Rb1 Rb 0.75002(6) -0.11910(10) 0.91026(8) 0.0435(3) Uani 1 1 d
P1 P 0.75587(13) -0.11829(19) 0.65621(13) 0.0163(4) Uani 1 1 d
P2 P 0.94087(13) 0.13206(19) 0.89598(12) 0.0159(4) Uani 1 1 d
P3 P 1.05036(13) 0.11104(19) 0.62488(11) 0.0153(4) Uani 1 1 d
O1 O 0.8702(4) 0.1854(5) 0.8350(3) 0.0205(12) Uani 1 1 d
O2 O 1.0395(3) 0.1935(5) 0.8796(3) 0.0163(11) Uani 1 1 d
O3 O 0.9086(4) 0.1787(6) 0.9794(3) 0.0223(12) Uani 1 1 d
O4 O 1.1231(4) 0.1077(6) 0.6915(3) 0.0251(13) Uani 1 1 d
O5 O 0.9586(3) 0.1783(5) 0.6545(3) 0.0187(11) Uani 1 1 d
O6 O 1.0326(4) -0.0280(5) 0.5915(3) 0.0256(13) Uani 1 1 d
O7 O 1.0829(4) 0.2042(5) 0.5561(3) 0.0229(12) Uani 1 1 d
O8 O 0.6543(3) -0.0658(5) 0.6512(3) 0.0163(11) Uani 1 1 d
O9 O 0.7521(3) -0.2707(5) 0.6731(3) 0.0156(11) Uani 1 1 d
O10 O 0.8038(4) -0.0497(5) 0.7273(3) 0.0228(12) Uani 1 1 d
O11 O 0.8056(4) -0.0913(6) 0.5765(3) 0.0276(13) Uani 1 1 d
O12 O 0.9497(4) -0.0181(5) 0.8882(4) 0.0275(13) Uani 1 1 d

loop_
_atom_site_aniso_label
_atom_site_aniso_U_11
_atom_site_aniso_U_22
_atom_site_aniso_U_33
_atom_site_aniso_U_23
_atom_site_aniso_U_13
_atom_site_aniso_U_12
Zn1 0.0122(5) 0.0178(5) 0.0239(5) 0.0013(4) -0.0023(3) -0.0011(3)
Zn2 0.0157(5) 0.0162(5) 0.0207(5) 0.0001(4) 0.0005(4) 0.0005(3)
Zn3 0.0114(4) 0.0149(5) 0.0191(4) 0.0003(3) 0.0003(3) -0.0001(3)
Zn4 0.0146(5) 0.0168(5) 0.0235(5) 0.0008(4) 0.0003(4) -0.0003(3)
Rb1 0.0230(5) 0.0365(6) 0.0709(7) 0.0025(5) -0.0072(4) -0.0043(4)
P1 0.0136(10) 0.0149(10) 0.0204(10) -0.0004(8) 0.0001(7) 0.0005(7)
P2 0.0094(9) 0.0172(10) 0.0212(9) -0.0007(8) -0.0011(7) -0.0006(7)
P3 0.0121(9) 0.0151(9) 0.0187(9) 0.0006(8) -0.0015(7) 0.0021(7)
O1 0.020(3) 0.017(3) 0.025(3) 0.000(2) -0.002(2) 0.007(2)
O2 0.015(3) 0.014(3) 0.020(2) -0.005(2) 0.003(2) -0.0034(19)
O3 0.016(3) 0.033(3) 0.017(3) -0.003(2) 0.002(2) 0.002(2)
O4 0.020(3) 0.036(3) 0.020(3) -0.004(2) -0.008(2) 0.003(2)
O5 0.011(3) 0.016(3) 0.029(3) 0.004(2) 0.007(2) 0.0038(19)
O6 0.018(3) 0.021(3) 0.038(3) -0.008(3) -0.003(3) 0.000(2)
O7 0.020(3) 0.024(3) 0.025(3) 0.004(2) -0.002(2) -0.006(2)
O8 0.013(3) 0.014(3) 0.021(3) -0.005(2) 0.001(2) -0.0004(19)
O9 0.007(3) 0.011(3) 0.029(3) 0.000(2) 0.0009(19) -0.0015(17)
O10 0.018(3) 0.020(3) 0.031(3) -0.001(2) -0.005(2) -0.005(2)
O11 0.019(3) 0.034(3) 0.030(3) 0.002(3) 0.005(2) 0.003(2)
O12 0.016(3) 0.018(3) 0.049(4) -0.004(3) -0.003(3) 0.001(2)

loop_
_atom_type_symbol
_atom_type_description
_atom_type_scat_dispersion_real
_atom_type_scat_dispersion_imag
_atom_type_scat_source
O O 0.0106 0.0060 'International Tables Vol C Tables 4.2.6.8 and 6.1.1.4'
P P 0.1023 0.0942 'International Tables Vol C Tables 4.2.6.8 and 6.1.1.4'
Zn Zn 0.2839 1.4301 'International Tables Vol C Tables 4.2.6.8 and 6.1.1.4'
Rb Rb -0.9393 2.9676 'International Tables Vol C Tables 4.2.6.8 and 6.1.1.4'

loop_
_geom_angle_atom_site_label_1
_geom_angle_atom_site_label_2
_geom_angle_atom_site_label_3
_geom_angle
_geom_angle_site_symmetry_1
_geom_angle_site_symmetry_3
O1 Zn1 O10 107.4(2) . .
O1 Zn1 O5 113.3(2) . .
O10 Zn1 O5 122.4(2) . .
O1 Zn1 O9 109.8(2) . 8_765
O10 Zn1 O9 100.8(2) . 8_765
O5 Zn1 O9 101.7(2) . 8_765
O1 Zn1 Rb1 35.15(16) . 8_765
O10 Zn1 Rb1 113.94(18) . 8_765
O5 Zn1 Rb1 122.95(18) . 8_765
O9 Zn1 Rb1 74.63(18) 8_765 8_765
O3 Zn2 O12 123.1(2) 5_757 .
O3 Zn2 O8 105.9(2) 5_757 6_657
O12 Zn2 O8 99.7(3) . 6_657
O3 Zn2 O5 110.9(2) 5_757 3_746
O12 Zn2 O5 116.3(2) . 3_746
O8 Zn2 O5 95.1(2) 6_657 3_746
O3 Zn2 O7 87.7(2) 5_757 3_746
O12 Zn2 O7 85.5(3) . 3_746
O8 Zn2 O7 158.83(19) 6_657 3_746
O5 Zn2 O7 64.5(2) 3_746 3_746
O3 Zn2 P3 102.76(18) 5_757 3_746
O12 Zn2 P3 100.9(2) . 3_746
O8 Zn2 P3 126.59(16) 6_657 3_746
O5 Zn2 P3 32.03(15) 3_746 3_746
O7 Zn2 P3 32.59(14) 3_746 3_746
O4 Zn3 O2 125.8(2) 6_557 6_557
O4 Zn3 O8 108.1(2) 6_557 .
O2 Zn3 O8 104.2(2) 6_557 .
O4 Zn3 O9 105.1(2) 6_557 8_765
O2 Zn3 O9 103.8(2) 6_557 8_765
O8 Zn3 O9 109.1(2) . 8_765
O6 Zn4 O11 120.4(3) 5_756 5_756
O6 Zn4 O7 125.0(2) 5_756 .
O11 Zn4 O7 97.9(2) 5_756 .
O6 Zn4 O2 100.5(2) 5_756 7_565
O11 Zn4 O2 107.4(2) 5_756 7_565
O7 Zn4 O2 103.9(2) . 7_565
O6 Zn4 Rb1 163.82(17) 5_756 3_756
O11 Zn4 Rb1 70.2(2) 5_756 3_756
O7 Zn4 Rb1 38.81(16) . 3_756
O2 Zn4 Rb1 86.64(19) 7_565 3_756
O6 Zn4 Rb1 105.4(2) 5_756 6_657
O11 Zn4 Rb1 51.65(18) 5_756 6_657
O7 Zn4 Rb1 67.51(19) . 6_657
O2 Zn4 Rb1 152.84(15) 7_565 6_657
Rb1 Zn4 Rb1 70.61(12) 3_756 6_657
O1 Rb1 O7 98.6(2) 8_755 3_746
O1 Rb1 O12 137.11(16) 8_755 .
O7 Rb1 O12 58.49(19) 3_746 .
O1 Rb1 O10 83.68(17) 8_755 .
O7 Rb1 O10 96.28(15) 3_746 .
O12 Rb1 O10 65.68(15) . .
O1 Rb1 O6 67.45(18) 8_755 6_557
O7 Rb1 O6 157.58(15) 3_746 6_557
O12 Rb1 O6 143.42(18) . 6_557
O10 Rb1 O6 99.32(14) . 6_557
O1 Rb1 O3 46.22(16) 8_755 8_755
O7 Rb1 O3 97.0(2) 3_746 8_755
O12 Rb1 O3 154.48(15) . 8_755
O10 Rb1 O3 129.52(13) . 8_755
O6 Rb1 O3 60.62(17) 6_557 8_755
O1 Rb1 O4 85.8(2) 8_755 6_557
O7 Rb1 O4 156.23(14) 3_746 6_557
O12 Rb1 O4 102.82(18) . 6_557
O10 Rb1 O4 60.82(15) . 6_557
O6 Rb1 O4 44.38(13) 6_557 6_557
O3 Rb1 O4 102.69(19) 8_755 6_557
O1 Rb1 O11 126.94(17) 8_755 2_655
O7 Rb1 O11 112.78(16) 3_746 2_655
O12 Rb1 O11 95.95(16) . 2_655
O10 Rb1 O11 130.63(17) . 2_655
O6 Rb1 O11 67.84(14) 6_557 2_655
O3 Rb1 O11 86.97(17) 8_755 2_655
O4 Rb1 O11 81.72(18) 6_557 2_655
O1 Rb1 O4 66.04(18) 8_755 3_746
O7 Rb1 O4 42.10(14) 3_746 3_746
O12 Rb1 O4 74.51(17) . 3_746
O10 Rb1 O4 67.45(15) . 3_746
O6 Rb1 O4 132.66(14) 6_557 3_746
O3 Rb1 O4 92.11(18) 8_755 3_746
O4 Rb1 O4 123.09(19) 6_557 3_746
O11 Rb1 O4 154.57(12) 2_655 3_746
O1 Rb1 P2 22.52(11) 8_755 8_755
O7 Rb1 P2 101.42(18) 3_746 8_755
O12 Rb1 P2 154.85(12) . 8_755
O10 Rb1 P2 105.47(11) . 8_755
O6 Rb1 P2 58.87(15) 6_557 8_755
O3 Rb1 P2 24.05(11) 8_755 8_755
O4 Rb1 P2 91.58(16) 6_557 8_755
O11 Rb1 P2 106.56(13) 2_655 8_755
O4 Rb1 P2 80.37(16) 3_746 8_755
O1 Rb1 O1 133.86(19) 8_755 .
O7 Rb1 O1 100.21(18) 3_746 .
O12 Rb1 O1 41.84(13) . .
O10 Rb1 O1 52.69(12) . .
O6 Rb1 O1 102.04(16) 6_557 .
O3 Rb1 O1 162.27(13) 8_755 .
O4 Rb1 O1 61.78(17) 6_557 .
O11 Rb1 O1 82.45(17) 2_655 .
O4 Rb1 O1 103.53(18) 3_746 .
P2 Rb1 O1 150.86(10) 8_755 .
O1 Rb1 P3 84.20(17) 8_755 6_557
O7 Rb1 P3 177.17(11) 3_746 6_557
O12 Rb1 P3 119.61(16) . 6_557
O10 Rb1 P3 84.46(12) . 6_557
O6 Rb1 P3 24.00(10) 6_557 6_557
O3 Rb1 P3 84.60(17) 8_755 6_557
O4 Rb1 P3 23.93(10) 6_557 6_557
O11 Rb1 P3 64.89(12) 2_655 6_557
O4 Rb1 P3 140.35(11) 3_746 6_557
P2 Rb1 P3 80.98(15) 8_755 6_557
O1 Rb1 P3 78.04(15) . 6_557
O11 P1 O10 111.7(3) . .
O11 P1 O8 109.6(3) . .
O10 P1 O8 108.1(3) . .
O11 P1 O9 110.3(3) . .
O10 P1 O9 109.0(3) . .
O8 P1 O9 108.2(3) . .
O3 P2 O12 114.1(3) . .
O3 P2 O1 106.4(3) . .
O12 P2 O1 110.5(3) . .
O3 P2 O2 107.9(3) . .
O12 P2 O2 107.6(3) . .
O1 P2 O2 110.4(3) . .
O3 P2 Rb1 60.7(2) . 8_765
O12 P2 Rb1 137.4(2) . 8_765
O1 P2 Rb1 46.7(2) . 8_765
O2 P2 Rb1 114.2(2) . 8_765
O4 P3 O6 110.8(3) . .
O4 P3 O7 109.6(3) . .
O6 P3 O7 110.2(3) . .
O4 P3 O5 111.5(3) . .
O6 P3 O5 111.8(3) . .
O7 P3 O5 102.7(3) . .
O4 P3 Zn2 120.2(2) . 3_756
O6 P3 Zn2 128.7(2) . 3_756
O7 P3 Zn2 58.0(2) . 3_756
O5 P3 Zn2 44.9(2) . 3_756
O4 P3 Rb1 64.4(2) . 6_657
O6 P3 Rb1 60.1(2) . 6_657
O7 P3 Rb1 91.8(2) . 6_657
O5 P3 Rb1 165.3(2) . 6_657
Zn2 P3 Rb1 149.75(8) 3_756 6_657
O4 P3 Rb1 67.9(2) . 3_756
O6 P3 Rb1 133.9(2) . 3_756
O7 P3 Rb1 42.4(2) . 3_756
O5 P3 Rb1 110.8(2) . 3_756
Zn2 P3 Rb1 74.51(14) 3_756 3_756
Rb1 P3 Rb1 81.34(15) 6_657 3_756
P2 O1 Zn1 126.6(3) . .
P2 O1 Rb1 110.8(3) . 8_765
Zn1 O1 Rb1 122.5(2) . 8_765
P2 O1 Rb1 78.5(2) . .
Zn1 O1 Rb1 90.9(2) . .
Rb1 O1 Rb1 98.17(19) 8_765 .
P2 O2 Zn3 124.8(3) . 6_657
P2 O2 Zn4 114.2(3) . 7_566
Zn3 O2 Zn4 120.9(3) 6_657 7_566
P2 O3 Zn2 132.6(4) . 5_757
P2 O3 Rb1 95.2(3) . 8_765
Zn2 O3 Rb1 131.8(2) 5_757 8_765
P3 O4 Zn3 140.4(4) . 6_657
P3 O4 Rb1 91.6(3) . 6_657
Zn3 O4 Rb1 119.4(2) 6_657 6_657
P3 O4 Rb1 89.8(3) . 3_756
Zn3 O4 Rb1 111.9(2) 6_657 3_756
Rb1 O4 Rb1 90.79(18) 6_657 3_756
P3 O5 Zn1 136.0(3) . .
P3 O5 Zn2 103.1(3) . 3_756
Zn1 O5 Zn2 120.6(2) . 3_756
P3 O6 Zn4 141.0(4) . 5_756
P3 O6 Rb1 95.9(2) . 6_657
Zn4 O6 Rb1 123.2(3) 5_756 6_657
P3 O7 Zn4 116.7(3) . .
P3 O7 Zn2 89.4(3) . 3_756
Zn4 O7 Zn2 108.4(2) . 3_756
P3 O7 Rb1 117.5(3) . 3_756
Zn4 O7 Rb1 117.3(2) . 3_756
Zn2 O7 Rb1 101.4(2) 3_756 3_756
P1 O8 Zn3 116.0(3) . .
P1 O8 Zn2 127.4(3) . 6_557
Zn3 O8 Zn2 115.5(2) . 6_557
P1 O9 Zn3 123.2(3) . 8_755
P1 O9 Zn1 126.3(3) . 8_755
Zn3 O9 Zn1 105.6(3) 8_755 8_755
P1 O10 Zn1 125.0(3) . .
P1 O10 Rb1 121.1(3) . .
Zn1 O10 Rb1 108.4(2) . .
P1 O11 Zn4 123.8(3) . 5_756
P1 O11 Rb1 131.8(3) . 2_654
Zn4 O11 Rb1 103.2(2) 5_756 2_654
P2 O12 Zn2 135.3(3) . .
P2 O12 Rb1 104.0(3) . .
Zn2 O12 Rb1 114.6(3) . .

loop_
_geom_bond_atom_site_label_1
_geom_bond_atom_site_label_2
_geom_bond_distance
_geom_bond_site_symmetry_2
Zn1 O1 1.866(6) .
Zn1 O10 1.895(6) .
Zn1 O5 1.905(5) .
Zn1 O9 1.973(5) 8_765
Zn1 Rb1 4.139(5) 8_765
Zn2 O3 1.879(6) 5_757
Zn2 O12 1.881(6) .
Zn2 O8 2.002(5) 6_657
Zn2 O5 2.024(6) 3_746
Zn2 O7 2.369(6) 3_746
Zn2 P3 2.793(4) 3_746
Zn3 O4 1.844(6) 6_557
Zn3 O2 1.913(5) 6_557
Zn3 O8 1.956(6) .
Zn3 O9 1.973(5) 8_765
Zn4 O6 1.862(6) 5_756
Zn4 O11 1.880(6) 5_756
Zn4 O7 1.915(6) .
Zn4 O2 1.978(5) 7_565
Zn4 Rb1 4.201(5) 3_756
Zn4 Rb1 4.300(5) 6_657
Rb1 O1 2.825(6) 8_755
Rb1 O7 2.963(6) 3_746
Rb1 O12 2.988(7) .
Rb1 O10 3.106(7) .
Rb1 O6 3.173(8) 6_557
Rb1 O3 3.180(7) 8_755
Rb1 O4 3.285(7) 6_557
Rb1 O11 3.463(7) 2_655
Rb1 O4 3.609(7) 3_746
Rb1 P2 3.630(5) 8_755
Rb1 O1 3.638(7) .
Rb1 P3 3.640(5) 6_557
P1 O11 1.480(6) .
P1 O10 1.485(6) .
P1 O8 1.515(5) .
P1 O9 1.523(6) .
P2 O3 1.485(6) .
P2 O12 1.487(6) .
P2 O1 1.487(5) .
P2 O2 1.530(6) .
P2 Rb1 3.630(5) 8_765
P3 O4 1.477(6) .
P3 O6 1.488(6) .
P3 O7 1.505(6) .
P3 O5 1.520(5) .
P3 Zn2 2.793(4) 3_756
P3 Rb1 3.640(5) 6_657
P3 Rb1 3.894(5) 3_756
O1 Rb1 2.825(6) 8_765
O2 Zn3 1.913(5) 6_657
O2 Zn4 1.978(5) 7_566
O3 Zn2 1.879(6) 5_757
O3 Rb1 3.180(6) 8_765
O4 Zn3 1.844(6) 6_657
O4 Rb1 3.285(7) 6_657
O4 Rb1 3.609(7) 3_756
O5 Zn2 2.024(6) 3_756
O6 Zn4 1.862(6) 5_756
O6 Rb1 3.173(8) 6_657
O7 Zn2 2.369(6) 3_756
O7 Rb1 2.963(6) 3_756
O8 Zn2 2.002(5) 6_557
O9 Zn3 1.973(5) 8_755
O9 Zn1 1.973(5) 8_755
O11 Zn4 1.880(6) 5_756
O11 Rb1 3.463(7) 2_654
